data_2016819
loop_
_publ_author_name
'Qiao, Qian'
'Zhao, Ya-Juan'
'Tang, Tian-Di'

_publ_section_title
;
 A six-connected \a-polonium net based on tetranuclear Cd^II^ nodes
;
_journal_coeditor_code SQ3163
_journal_issue 10
_journal_name_full 'Acta Crystallographica Section C'
_journal_page_first m336
_journal_page_last m338
_journal_paper_doi 10.1107/S0108270108028539
_journal_volume 64
_journal_year 2008
_chemical_formula_iupac '[Cd2 (C14 H8 N4)2 (C12 H6 O4)2]'
_chemical_formula_moiety 'C52 H28 Cd2 N8 O8'
_chemical_formula_sum 'C52 H28 Cd2 N8 O8'
_chemical_formula_weight 1117.62
_chemical_name_systematic
;
bis(pyrazino[2,3-<i>f</i>]-1,10-phenanthroline-\k^2^N,N')-
bis(1,4-naphthalenedicarboxylato-\k^5^O,O':O'',O''':O')dicadmium(II)
;
_space_group_IT_number 14
_symmetry_cell_setting monoclinic
_symmetry_space_group_name_Hall '-P 2ybc'
_symmetry_space_group_name_H-M 'P 1 21/c 1'
_atom_sites_solution_hydrogens geom
_atom_sites_solution_primary direct
_atom_sites_solution_secondary difmap
_audit_creation_method SHELXL97
_cell_angle_alpha 90.00
_cell_angle_beta 92.78(3)
_cell_angle_gamma 90.00
_cell_formula_units_Z 4
_cell_length_a 10.162(2)
_cell_length_b 18.040(4)
_cell_length_c 24.160(5)
_cell_measurement_reflns_used 32808
_cell_measurement_temperature 293(2)
_cell_measurement_theta_max 27.46
_cell_measurement_theta_min 3.01
_cell_volume 4423.9(16)
_computing_cell_refinement 'PROCESS-AUTO (Rigaku, 1998)'
_computing_data_collection 'PROCESS-AUTO (Rigaku, 1998)'
_computing_data_reduction 'PROCESS-AUTO (Rigaku, 1998)'
_computing_molecular_graphics 'SHELXTL-Plus (Sheldrick, 2008)'
_computing_publication_material 'SHELXL97 (Sheldrick, 2008)'
_computing_structure_refinement 'SHELXL97 (Sheldrick, 2008)'
_computing_structure_solution 'SHELXS97 (Sheldrick, 2008)'
_diffrn_ambient_temperature 293(2)
_diffrn_detector_area_resol_mean 10.0
_diffrn_measured_fraction_theta_full 0.997
_diffrn_measured_fraction_theta_max 0.994
_diffrn_measurement_device_type 'Rigaku R-AXIS RAPID'
_diffrn_measurement_method \w
_diffrn_radiation_monochromator graphite
_diffrn_radiation_source 'rotating anode'
_diffrn_radiation_type MoK\a
_diffrn_radiation_wavelength 0.71073
_diffrn_reflns_av_R_equivalents 0.0438
_diffrn_reflns_av_sigmaI/netI 0.0363
_diffrn_reflns_limit_h_max 13
_diffrn_reflns_limit_h_min -13
_diffrn_reflns_limit_k_max 23
_diffrn_reflns_limit_k_min -23
_diffrn_reflns_limit_l_max 28
_diffrn_reflns_limit_l_min -31
_diffrn_reflns_number 41917
_diffrn_reflns_theta_full 25.00
_diffrn_reflns_theta_max 27.46
_diffrn_reflns_theta_min 3.02
_diffrn_standards_interval_count 0
_diffrn_standards_number 0
_exptl_absorpt_coefficient_mu 1.030
_exptl_absorpt_correction_T_max 0.784
_exptl_absorpt_correction_T_min 0.721
_exptl_absorpt_correction_type multi-scan
_exptl_absorpt_process_details '(ABSCOR; Higashi, 1995)'
_exptl_crystal_colour 'pale yellow'
_exptl_crystal_density_diffrn 1.678
_exptl_crystal_density_method 'not measured'
_exptl_crystal_description block
_exptl_crystal_F_000 2224
_exptl_crystal_size_max 0.31
_exptl_crystal_size_mid 0.29
_exptl_crystal_size_min 0.24
_refine_diff_density_max 0.548
_refine_diff_density_min -0.416
_refine_ls_extinction_method none
_refine_ls_goodness_of_fit_ref 1.052
_refine_ls_hydrogen_treatment constr
_refine_ls_matrix_type full
_refine_ls_number_parameters 631
_refine_ls_number_reflns 10059
_refine_ls_number_restraints 42
_refine_ls_restrained_S_all 1.082
_refine_ls_R_factor_all 0.0573
_refine_ls_R_factor_gt 0.0381
_refine_ls_shift/su_max 0.001
_refine_ls_shift/su_mean 0.000
_refine_ls_structure_factor_coef Fsqd
_refine_ls_weighting_details 'calc w = 1/[\s^2^(Fo^2^)+(0.0387P)^2^+1.5094P] where P=(Fo^2^+2Fc^2^)/3'
_refine_ls_weighting_scheme calc
_refine_ls_wR_factor_gt 0.0803
_refine_ls_wR_factor_ref 0.0862
_reflns_number_gt 7470
_reflns_number_total 10059
_reflns_threshold_expression I>2\s(I)
_cod_data_source_file sq3163.cif
_cod_data_source_block I
_cod_original_cell_volume 4423.9(15)
_cod_original_sg_symbol_H-M 'P 21/c'
_cod_database_code 2016819
_cod_database_fobs_code 2016819

loop_
_symmetry_equiv_pos_as_xyz
'x, y, z'
'-x, y+1/2, -z+1/2'
'-x, -y, -z'
'x, -y-1/2, z-1/2'

loop_
_atom_site_type_symbol
_atom_site_label
_atom_site_fract_x
_atom_site_fract_y
_atom_site_fract_z
_atom_site_U_iso_or_equiv
_atom_site_adp_type
_atom_site_calc_flag
_atom_site_refinement_flags
_atom_site_occupancy
C C1 -0.1817(3) 0.2785(2) 0.10967(12) 0.0445(8) Uani d . 1
C C2 -0.0414(3) 0.30369(17) 0.10833(12) 0.0398(7) Uani d . 1
C C3 0.0363(3) 0.27313(19) 0.06958(14) 0.0484(8) Uani d . 1
H H3 0.0018 0.2366 0.0459 0.058 Uiso calc R 1
C C4 0.1674(3) 0.2963(2) 0.06519(13) 0.0471(8) Uani d . 1
H H4 0.2192 0.2742 0.0391 0.057 Uiso calc R 1
C C5 0.2201(3) 0.35097(18) 0.09874(12) 0.0414(7) Uani d . 1
C C6 0.3547(3) 0.3810(2) 0.08698(12) 0.0460(8) Uani d . 1
C C7 0.1453(3) 0.38070(18) 0.14205(12) 0.0410(7) Uani d . 1
C C8 0.1990(3) 0.4308(2) 0.18224(15) 0.0547(9) Uani d . 1
H H8 0.2838 0.4490 0.1788 0.066 Uiso calc R 1
C C9 0.1284(4) 0.4527(2) 0.22584(16) 0.0656(11) Uani d . 1
H H9 0.1665 0.4845 0.2523 0.079 Uiso calc R 1
C C10 -0.0011(4) 0.4278(2) 0.23128(16) 0.0601(10) Uani d . 1
H H10 -0.0481 0.4428 0.2614 0.072 Uiso calc R 1
C C11 -0.0577(3) 0.38162(19) 0.19249(13) 0.0479(8) Uani d . 1
H H11 -0.1443 0.3663 0.1961 0.058 Uiso calc R 1
C C12 0.0123(3) 0.35635(17) 0.14671(12) 0.0391(7) Uani d . 1
C C13 -0.3092(4) 0.2129(3) -0.01395(16) 0.0700(11) Uani d . 1
H H13 -0.2517 0.2490 0.0002 0.084 Uiso calc R 1
C C14 -0.2883(6) 0.1845(3) -0.06573(19) 0.0922(16) Uani d . 1
H H14 -0.2183 0.2013 -0.0857 0.111 Uiso calc R 1
C C15 -0.3710(6) 0.1317(3) -0.08722(19) 0.0941(17) Uani d . 1
H H15 -0.3579 0.1118 -0.1221 0.113 Uiso calc R 1
C C16 -0.4757(5) 0.1074(2) -0.05670(17) 0.0745(13) Uani d . 1
C C17 -0.4900(4) 0.1399(2) -0.00375(15) 0.0576(9) Uani d . 1
C C18 -0.6015(4) 0.1187(2) 0.02941(16) 0.0594(9) Uani d . 1
C C19 -0.7109(4) 0.1349(3) 0.11008(18) 0.0728(12) Uani d . 1
H H19 -0.7177 0.1574 0.1444 0.087 Uiso calc R 1
C C20 -0.8077(5) 0.0843(3) 0.0918(2) 0.0939(16) Uani d . 1
H H20 -0.8771 0.0730 0.1140 0.113 Uiso calc R 1
C C21 -0.8000(6) 0.0519(3) 0.0412(2) 0.0998(18) Uani d . 1
H H21 -0.8649 0.0187 0.0287 0.120 Uiso calc R 1
C C22 -0.6958(5) 0.0681(2) 0.0083(2) 0.0756(13) Uani d . 1
C C23 -0.6763(6) 0.0345(2) -0.0464(2) 0.0881(16) Uani d U 1
C C24 -0.5695(6) 0.0536(3) -0.0767(2) 0.0886(16) Uani d . 1
C C25 -0.6398(9) -0.0267(4) -0.1436(3) 0.136(3) Uani d U 1
H H25 -0.6293 -0.0496 -0.1776 0.163 Uiso calc R 1
C C37 0.5715(3) 0.39238(19) -0.05089(12) 0.0446(8) Uani d . 1
C C27 0.5540(3) 0.35972(18) -0.10812(12) 0.0410(7) Uani d . 1
C C28 0.6395(3) 0.3818(2) -0.14703(13) 0.0499(8) Uani d . 1
H H28 0.7086 0.4138 -0.1372 0.060 Uiso calc R 1
C C29 0.6224(3) 0.3559(2) -0.20185(13) 0.0517(9) Uani d . 1
H H29 0.6786 0.3733 -0.2282 0.062 Uiso calc R 1
C C30 0.5264(3) 0.30628(19) -0.21783(12) 0.0442(7) Uani d . 1
C C31 0.4382(3) 0.27968(18) -0.17752(13) 0.0445(7) Uani d . 1
C C32 0.4512(3) 0.30909(17) -0.12241(12) 0.0397(7) Uani d . 1
C C33 0.3619(3) 0.28391(19) -0.08297(14) 0.0494(8) Uani d . 1
H H33 0.3691 0.3024 -0.0470 0.059 Uiso calc R 1
C C34 0.2665(4) 0.2336(2) -0.09643(16) 0.0592(9) Uani d . 1
H H34 0.2092 0.2181 -0.0699 0.071 Uiso calc R 1
C C35 0.2542(4) 0.2049(2) -0.15068(17) 0.0674(11) Uani d . 1
H H35 0.1888 0.1703 -0.1597 0.081 Uiso calc R 1
C C36 0.3372(4) 0.2273(2) -0.19022(15) 0.0580(9) Uani d . 1
H H36 0.3273 0.2081 -0.2259 0.070 Uiso calc R 1
C C51 0.8524(3) 0.5368(2) 0.02255(17) 0.0620(10) Uani d U 1
H H51 0.8307 0.5181 -0.0126 0.074 Uiso calc R 1
C C52 0.9583(4) 0.5867(3) 0.0293(2) 0.0751(12) Uani d . 1
H H52 1.0071 0.5997 -0.0008 0.090 Uiso calc R 1
C C39 0.9884(4) 0.6155(2) 0.0800(2) 0.0741(12) Uani d . 1
H H39 1.0591 0.6480 0.0851 0.089 Uiso calc R 1
C C40 0.9125(3) 0.5962(2) 0.12481(18) 0.0603(10) Uani d . 1
C C41 0.8104(3) 0.54562(18) 0.11505(15) 0.0487(8) Uani d . 1
C C42 0.7306(3) 0.52209(18) 0.16042(13) 0.0460(8) Uani d . 1
C C43 0.5710(4) 0.4436(2) 0.19117(14) 0.0560(9) Uani d . 1
H H43 0.5094 0.4063 0.1837 0.067 Uiso calc R 1
C C44 0.5895(4) 0.4687(3) 0.24498(15) 0.0713(12) Uani d . 1
H H44 0.5412 0.4486 0.2731 0.086 Uiso calc R 1
C C45 0.6790(5) 0.5229(3) 0.25628(16) 0.0748(12) Uani d . 1
H H45 0.6903 0.5417 0.2920 0.090 Uiso calc R 1
C C46 0.7542(4) 0.5505(2) 0.21401(16) 0.0606(10) Uani d . 1
C C47 0.8596(4) 0.6035(2) 0.22339(19) 0.0721(12) Uani d . 1
C C48 0.9361(4) 0.6261(2) 0.1809(2) 0.0717(12) Uani d . 1
C C49 1.0560(6) 0.6983(4) 0.2412(3) 0.133(3) Uani d . 1
H H49 1.1250 0.7307 0.2502 0.159 Uiso calc R 1
C C50 0.9796(7) 0.6756(4) 0.2822(3) 0.139(3) Uani d . 1
H H50 0.9973 0.6949 0.3175 0.166 Uiso calc R 1
C C26 -0.7458(9) -0.0447(3) -0.1141(3) 0.135(3) Uani d . 1
H H26 -0.8039 -0.0799 -0.1292 0.162 Uiso calc R 1
C C38 0.5209(4) 0.2833(2) -0.27837(14) 0.0550(9) Uani d . 1
N N1 -0.4071(3) 0.19142(18) 0.01702(11) 0.0566(8) Uani d . 1
N N2 -0.6093(3) 0.15162(17) 0.07961(12) 0.0572(8) Uani d . 1
N N3 -0.5537(6) 0.0211(3) -0.12589(18) 0.1127(16) Uani d U 1
N N4 -0.7733(6) -0.0151(3) -0.0640(2) 0.1245(18) Uani d U 1
N N5 0.7827(3) 0.51551(16) 0.06439(11) 0.0493(7) Uani d . 1
N N6 0.6371(3) 0.47031(16) 0.14962(11) 0.0475(6) Uani d . 1
N N7 1.0374(4) 0.6763(2) 0.1874(2) 0.1060(15) Uani d . 1
N N8 0.8831(4) 0.6286(3) 0.27568(18) 0.1051(15) Uani d . 1
O O1 -0.2026(2) 0.21104(15) 0.11367(13) 0.0757(8) Uani d . 1
O O2 -0.2733(2) 0.32490(14) 0.10492(10) 0.0542(6) Uani d . 1
O O3 0.3700(2) 0.44930(15) 0.08679(10) 0.0592(7) Uani d . 1
O O4 0.4440(2) 0.33603(14) 0.07412(9) 0.0541(6) Uani d . 1
O O5 0.6779(2) 0.38371(15) -0.02369(9) 0.0590(6) Uani d . 1
O O6 0.4775(2) 0.42831(13) -0.03190(9) 0.0499(6) Uani d . 1
O O7 0.4653(4) 0.2287(2) -0.29578(13) 0.1165(14) Uani d U 1
O O8 0.5719(4) 0.3244(2) -0.31033(11) 0.1151(14) Uani d U 1
Cd Cd1 -0.44274(2) 0.236071(14) 0.109183(9) 0.04296(8) Uani d . 1
Cd Cd2 0.59398(2) 0.441582(15) 0.056187(9) 0.04714(8) Uani d . 1

loop_
_atom_site_aniso_label
_atom_site_aniso_U_11
_atom_site_aniso_U_22
_atom_site_aniso_U_33
_atom_site_aniso_U_12
_atom_site_aniso_U_13
_atom_site_aniso_U_23
C1 0.0371(17) 0.059(2) 0.0370(16) -0.0046(15) -0.0003(13) 0.0083(15)
C2 0.0334(15) 0.0430(18) 0.0428(16) -0.0021(13) 0.0007(13) 0.0079(14)
C3 0.0432(18) 0.054(2) 0.0477(18) -0.0060(15) 0.0002(15) -0.0037(16)
C4 0.0385(17) 0.061(2) 0.0426(17) -0.0009(15) 0.0093(14) -0.0037(16)
C5 0.0312(15) 0.054(2) 0.0390(16) -0.0021(13) 0.0022(13) 0.0073(14)
C6 0.0321(16) 0.075(3) 0.0304(15) -0.0060(16) -0.0003(12) 0.0044(15)
C7 0.0333(15) 0.0464(18) 0.0431(16) -0.0006(13) 0.0018(13) 0.0045(14)
C8 0.0412(18) 0.064(2) 0.058(2) -0.0062(16) 0.0019(16) -0.0098(18)
C9 0.058(2) 0.077(3) 0.062(2) -0.001(2) 0.0012(19) -0.021(2)
C10 0.052(2) 0.074(3) 0.055(2) 0.0129(19) 0.0085(18) -0.0076(19)
C11 0.0372(16) 0.058(2) 0.0486(18) 0.0056(15) 0.0031(14) 0.0030(16)
C12 0.0355(15) 0.0424(18) 0.0392(15) 0.0026(13) 0.0011(13) 0.0076(13)
C13 0.065(3) 0.091(3) 0.054(2) 0.008(2) 0.007(2) 0.003(2)
C14 0.096(4) 0.121(5) 0.060(3) 0.015(3) 0.015(3) -0.009(3)
C15 0.117(4) 0.114(4) 0.052(2) 0.042(4) 0.011(3) -0.007(3)
C16 0.099(3) 0.065(3) 0.057(2) 0.029(2) -0.025(2) -0.011(2)
C17 0.068(2) 0.055(2) 0.0483(19) 0.0132(19) -0.0153(18) 0.0039(17)
C18 0.068(2) 0.050(2) 0.057(2) 0.0029(18) -0.0254(19) 0.0090(17)
C19 0.061(2) 0.086(3) 0.071(3) -0.020(2) -0.005(2) 0.020(2)
C20 0.072(3) 0.107(4) 0.102(4) -0.037(3) -0.009(3) 0.037(3)
C21 0.112(4) 0.080(4) 0.102(4) -0.042(3) -0.052(3) 0.022(3)
C22 0.085(3) 0.055(3) 0.083(3) -0.012(2) -0.032(3) 0.020(2)
C23 0.129(4) 0.044(2) 0.085(3) 0.000(3) -0.058(3) -0.001(2)
C24 0.132(5) 0.062(3) 0.068(3) 0.026(3) -0.033(3) -0.009(2)
C25 0.192(7) 0.092(5) 0.117(5) 0.024(5) -0.055(5) -0.026(4)
C37 0.054(2) 0.049(2) 0.0310(15) -0.0104(15) 0.0018(15) -0.0018(14)
C27 0.0449(17) 0.0470(19) 0.0311(14) 0.0069(14) 0.0013(13) -0.0033(13)
C28 0.0512(19) 0.057(2) 0.0414(17) -0.0062(16) 0.0026(15) -0.0079(15)
C29 0.055(2) 0.066(2) 0.0353(16) 0.0031(18) 0.0117(15) -0.0066(16)
C30 0.0530(19) 0.048(2) 0.0310(15) 0.0097(15) 0.0005(14) -0.0055(14)
C31 0.0486(18) 0.0437(19) 0.0407(16) 0.0088(14) -0.0034(14) -0.0048(14)
C32 0.0433(17) 0.0411(18) 0.0344(15) 0.0066(13) -0.0002(13) -0.0031(13)
C33 0.054(2) 0.051(2) 0.0428(17) -0.0013(16) 0.0047(16) -0.0018(15)
C34 0.061(2) 0.061(2) 0.057(2) -0.0100(19) 0.0071(18) 0.0013(18)
C35 0.067(3) 0.059(2) 0.075(3) -0.015(2) -0.006(2) -0.007(2)
C36 0.065(2) 0.057(2) 0.051(2) -0.0052(18) -0.0059(18) -0.0150(17)
C51 0.0455(19) 0.078(3) 0.062(2) -0.0051(18) -0.0009(17) 0.010(2)
C52 0.052(2) 0.078(3) 0.095(3) -0.006(2) 0.001(2) 0.022(3)
C39 0.047(2) 0.055(3) 0.119(4) -0.0069(18) -0.012(2) 0.002(2)
C40 0.0409(19) 0.050(2) 0.088(3) 0.0020(16) -0.0132(19) -0.007(2)
C41 0.0400(17) 0.0422(19) 0.062(2) 0.0024(14) -0.0117(16) -0.0065(16)
C42 0.0435(17) 0.0437(19) 0.0492(18) 0.0118(15) -0.0135(15) -0.0100(15)
C43 0.055(2) 0.069(2) 0.0431(18) 0.0020(18) -0.0015(16) -0.0034(17)
C44 0.075(3) 0.098(3) 0.0413(19) 0.004(3) 0.0014(19) -0.005(2)
C45 0.085(3) 0.097(3) 0.041(2) 0.014(3) -0.010(2) -0.022(2)
C46 0.060(2) 0.058(2) 0.062(2) 0.0125(18) -0.0204(19) -0.0219(19)
C47 0.063(2) 0.064(3) 0.087(3) 0.010(2) -0.019(2) -0.038(2)
C48 0.049(2) 0.052(2) 0.111(3) 0.0065(18) -0.026(2) -0.033(2)
C49 0.072(4) 0.121(5) 0.201(8) -0.008(3) -0.032(4) -0.106(6)
C50 0.105(5) 0.149(6) 0.159(6) -0.014(5) -0.021(4) -0.102(5)
C26 0.228(9) 0.046(3) 0.121(5) -0.009(4) -0.088(6) -0.021(3)
C38 0.063(2) 0.066(3) 0.0362(17) 0.0125(19) 0.0031(17) -0.0149(17)
N1 0.0557(18) 0.070(2) 0.0437(15) 0.0025(16) -0.0037(14) 0.0003(15)
N2 0.0562(18) 0.060(2) 0.0542(17) -0.0088(15) -0.0060(14) 0.0111(15)
N3 0.167(4) 0.084(3) 0.082(3) 0.036(3) -0.045(3) -0.033(2)
N4 0.170(5) 0.070(3) 0.127(4) -0.018(3) -0.069(3) 0.004(3)
N5 0.0393(14) 0.0575(18) 0.0503(16) -0.0036(13) -0.0046(12) 0.0021(14)
N6 0.0469(15) 0.0522(17) 0.0426(14) 0.0013(13) -0.0047(12) -0.0086(13)
N7 0.060(2) 0.087(3) 0.169(4) -0.008(2) -0.020(2) -0.062(3)
N8 0.094(3) 0.113(3) 0.106(3) 0.000(3) -0.026(2) -0.067(3)
O1 0.0499(15) 0.0560(17) 0.119(2) -0.0124(13) -0.0162(15) 0.0243(16)
O2 0.0339(12) 0.0611(16) 0.0675(15) 0.0025(11) 0.0015(11) 0.0031(12)
O3 0.0568(15) 0.0641(17) 0.0574(15) -0.0205(12) 0.0101(12) -0.0056(12)
O4 0.0349(12) 0.0788(17) 0.0488(13) 0.0077(11) 0.0056(10) 0.0202(12)
O5 0.0551(15) 0.0814(19) 0.0398(12) -0.0068(13) -0.0068(11) -0.0041(12)
O6 0.0620(14) 0.0525(14) 0.0362(11) -0.0039(11) 0.0131(11) -0.0078(10)
O7 0.175(4) 0.116(3) 0.0603(19) -0.043(3) 0.021(2) -0.0422(19)
O8 0.188(4) 0.121(3) 0.0386(15) -0.047(3) 0.025(2) -0.0161(17)
Cd1 0.03732(12) 0.05805(16) 0.03338(12) -0.00738(10) 0.00029(9) 0.00770(10)
Cd2 0.03955(13) 0.06988(18) 0.03222(12) -0.01781(11) 0.00419(9) -0.01023(11)

loop_
_atom_type_symbol
_atom_type_description
_atom_type_scat_dispersion_real
_atom_type_scat_dispersion_imag
_atom_type_scat_source
C C 0.0033 0.0016 'International Tables Vol C Tables 4.2.6.8 and 6.1.1.4'
H H 0.0000 0.0000 'International Tables Vol C Tables 4.2.6.8 and 6.1.1.4'
N N 0.0061 0.0033 'International Tables Vol C Tables 4.2.6.8 and 6.1.1.4'
O O 0.0106 0.0060 'International Tables Vol C Tables 4.2.6.8 and 6.1.1.4'
Cd Cd -0.8075 1.2024 'International Tables Vol C Tables 4.2.6.8 and 6.1.1.4'

loop_
_geom_angle_atom_site_label_1
_geom_angle_atom_site_label_2
_geom_angle_atom_site_label_3
_geom_angle_site_symmetry_1
_geom_angle_site_symmetry_3
_geom_angle
_geom_angle_publ_flag
O1 C1 O2 . . 122.3(3) ?
O1 C1 C2 . . 117.8(3) ?
O2 C1 C2 . . 119.9(3) ?
O1 C1 Cd1 . . 63.94(18) ?
O2 C1 Cd1 . . 58.38(16) ?
C2 C1 Cd1 . . 177.8(2) ?
C3 C2 C12 . . 120.1(3) ?
C3 C2 C1 . . 118.2(3) ?
C12 C2 C1 . . 121.7(3) ?
C2 C3 C4 . . 120.8(3) ?
C2 C3 H3 . . 119.6 ?
C4 C3 H3 . . 119.6 ?
C5 C4 C3 . . 121.0(3) ?
C5 C4 H4 . . 119.5 ?
C3 C4 H4 . . 119.5 ?
C4 C5 C7 . . 119.8(3) ?
C4 C5 C6 . . 118.6(3) ?
C7 C5 C6 . . 121.5(3) ?
O3 C6 O4 . . 122.8(3) ?
O3 C6 C5 . . 118.2(3) ?
O4 C6 C5 . . 118.8(3) ?
C8 C7 C5 . . 122.7(3) ?
C8 C7 C12 . . 118.4(3) ?
C5 C7 C12 . . 118.8(3) ?
C9 C8 C7 . . 121.0(3) ?
C9 C8 H8 . . 119.5 ?
C7 C8 H8 . . 119.5 ?
C8 C9 C10 . . 120.8(4) ?
C8 C9 H9 . . 119.6 ?
C10 C9 H9 . . 119.6 ?
C11 C10 C9 . . 119.9(3) ?
C11 C10 H10 . . 120.0 ?
C9 C10 H10 . . 120.0 ?
C10 C11 C12 . . 121.5(3) ?
C10 C11 H11 . . 119.3 ?
C12 C11 H11 . . 119.3 ?
C2 C12 C11 . . 122.3(3) ?
C2 C12 C7 . . 119.3(3) ?
C11 C12 C7 . . 118.3(3) ?
N1 C13 C14 . . 123.7(5) ?
N1 C13 H13 . . 118.1 ?
C14 C13 H13 . . 118.1 ?
C15 C14 C13 . . 119.2(5) ?
C15 C14 H14 . . 120.4 ?
C13 C14 H14 . . 120.4 ?
C14 C15 C16 . . 119.5(4) ?
C14 C15 H15 . . 120.2 ?
C16 C15 H15 . . 120.2 ?
C15 C16 C17 . . 117.4(4) ?
C15 C16 C24 . . 123.2(5) ?
C17 C16 C24 . . 119.3(5) ?
N1 C17 C16 . . 122.3(4) ?
N1 C17 C18 . . 117.7(3) ?
C16 C17 C18 . . 119.9(4) ?
N2 C18 C22 . . 122.9(4) ?
N2 C18 C17 . . 117.0(3) ?
C22 C18 C17 . . 120.1(4) ?
N2 C19 C20 . . 121.7(4) ?
N2 C19 H19 . . 119.1 ?
C20 C19 H19 . . 119.1 ?
C21 C20 C19 . . 119.7(5) ?
C21 C20 H20 . . 120.2 ?
C19 C20 H20 . . 120.2 ?
C20 C21 C22 . . 120.2(4) ?
C20 C21 H21 . . 119.9 ?
C22 C21 H21 . . 119.9 ?
C21 C22 C18 . . 117.1(4) ?
C21 C22 C23 . . 124.5(5) ?
C18 C22 C23 . . 118.4(5) ?
N4 C23 C24 . . 124.3(5) ?
N4 C23 C22 . . 114.6(6) ?
C24 C23 C22 . . 121.0(4) ?
N3 C24 C23 . . 119.4(6) ?
N3 C24 C16 . . 119.4(6) ?
C23 C24 C16 . . 121.2(4) ?
N3 C25 C26 . . 121.9(7) ?
N3 C25 H25 . . 119.1 ?
C26 C25 H25 . . 119.1 ?
O5 C37 O6 . . 121.7(3) ?
O5 C37 C27 . . 119.7(3) ?
O6 C37 C27 . . 118.6(3) ?
O5 C37 Cd2 . . 60.77(16) ?
O6 C37 Cd2 . . 61.20(16) ?
C27 C37 Cd2 . . 175.4(2) ?
C28 C27 C32 . . 120.3(3) ?
C28 C27 C37 . . 117.8(3) ?
C32 C27 C37 . . 121.9(3) ?
C27 C28 C29 . . 119.7(3) ?
C27 C28 H28 . . 120.1 ?
C29 C28 H28 . . 120.1 ?
C30 C29 C28 . . 122.5(3) ?
C30 C29 H29 . . 118.7 ?
C28 C29 H29 . . 118.7 ?
C29 C30 C31 . . 119.2(3) ?
C29 C30 C38 . . 116.4(3) ?
C31 C30 C38 . . 124.5(3) ?
C36 C31 C32 . . 118.7(3) ?
C36 C31 C30 . . 123.0(3) ?
C32 C31 C30 . . 118.3(3) ?
C27 C32 C33 . . 122.0(3) ?
C27 C32 C31 . . 119.9(3) ?
C33 C32 C31 . . 118.1(3) ?
C34 C33 C32 . . 121.7(3) ?
C34 C33 H33 . . 119.2 ?
C32 C33 H33 . . 119.2 ?
C33 C34 C35 . . 120.0(3) ?
C33 C34 H34 . . 120.0 ?
C35 C34 H34 . . 120.0 ?
C36 C35 C34 . . 120.8(4) ?
C36 C35 H35 . . 119.6 ?
C34 C35 H35 . . 119.6 ?
C35 C36 C31 . . 120.8(3) ?
C35 C36 H36 . . 119.6 ?
C31 C36 H36 . . 119.6 ?
N5 C51 C52 . . 122.2(4) ?
N5 C51 H51 . . 118.9 ?
C52 C51 H51 . . 118.9 ?
C39 C52 C51 . . 119.3(4) ?
C39 C52 H52 . . 120.3 ?
C51 C52 H52 . . 120.3 ?
C52 C39 C40 . . 119.6(4) ?
C52 C39 H39 . . 120.2 ?
C40 C39 H39 . . 120.2 ?
C41 C40 C39 . . 117.7(4) ?
C41 C40 C48 . . 119.0(4) ?
C39 C40 C48 . . 123.3(4) ?
N5 C41 C40 . . 122.4(3) ?
N5 C41 C42 . . 117.6(3) ?
C40 C41 C42 . . 120.0(3) ?
N6 C42 C46 . . 121.2(3) ?
N6 C42 C41 . . 117.9(3) ?
C46 C42 C41 . . 120.8(3) ?
N6 C43 C44 . . 122.9(4) ?
N6 C43 H43 . . 118.6 ?
C44 C43 H43 . . 118.6 ?
C45 C44 C43 . . 119.1(4) ?
C45 C44 H44 . . 120.5 ?
C43 C44 H44 . . 120.5 ?
C44 C45 C46 . . 119.7(3) ?
C44 C45 H45 . . 120.1 ?
C46 C45 H45 . . 120.1 ?
C45 C46 C42 . . 118.1(4) ?
C45 C46 C47 . . 123.3(4) ?
C42 C46 C47 . . 118.6(4) ?
N8 C47 C48 . . 121.1(4) ?
N8 C47 C46 . . 117.6(5) ?
C48 C47 C46 . . 121.3(4) ?
N7 C48 C47 . . 123.8(4) ?
N7 C48 C40 . . 115.8(5) ?
C47 C48 C40 . . 120.4(4) ?
C50 C49 N7 . . 123.5(5) ?
C50 C49 H49 . . 118.2 ?
N7 C49 H49 . . 118.2 ?
N8 C50 C49 . . 124.4(6) ?
N8 C50 H50 . . 117.8 ?
C49 C50 H50 . . 117.8 ?
C25 C26 N4 . . 125.0(7) ?
C25 C26 H26 . . 117.5 ?
N4 C26 H26 . . 117.5 ?
O7 C38 O8 . . 119.3(4) ?
O7 C38 C30 . . 123.8(4) ?
O8 C38 C30 . . 116.8(4) ?
C13 N1 C17 . . 117.8(3) ?
C13 N1 Cd1 . . 124.9(3) ?
C17 N1 Cd1 . . 117.3(2) ?
C19 N2 C18 . . 118.4(3) ?
C19 N2 Cd1 . . 122.9(3) ?
C18 N2 Cd1 . . 118.7(2) ?
C25 N3 C24 . . 118.6(7) ?
C26 N4 C23 . . 110.7(6) ?
C51 N5 C41 . . 118.7(3) ?
C51 N5 Cd2 . . 124.7(2) ?
C41 N5 Cd2 . . 116.0(2) ?
C43 N6 C42 . . 118.9(3) ?
C43 N6 Cd2 . . 124.9(2) ?
C42 N6 Cd2 . . 116.0(2) ?
C49 N7 C48 . . 111.6(5) ?
C50 N8 C47 . . 115.5(6) ?
C1 O1 Cd1 . . 89.4(2) ?
C1 O2 Cd1 . . 94.7(2) ?
C6 O3 Cd2 . . 93.7(2) ?
C6 O4 Cd1 . 1_655 140.3(2) ?
C6 O4 Cd2 . . 90.3(2) ?
Cd1 O4 Cd2 1_655 . 111.56(9) ?
C37 O5 Cd2 . . 92.09(19) ?
C37 O6 Cd2 . . 91.39(19) ?
C37 O6 Cd2 . 3_665 127.61(19) ?
Cd2 O6 Cd2 . 3_665 103.78(8) ?
C38 O7 Cd1 . 4_665 85.8(2) ?
C38 O8 Cd1 . 4_665 104.2(3) ?
O8 Cd1 O4 4_466 1_455 136.26(11) ?
O8 Cd1 O2 4_466 . 110.67(14) ?
O4 Cd1 O2 1_455 . 78.62(8) ?
O8 Cd1 N2 4_466 . 87.97(14) ?
O4 Cd1 N2 1_455 . 93.24(10) ?
O2 Cd1 N2 . . 159.91(9) n
O8 Cd1 N1 4_466 . 129.46(12) ?
O4 Cd1 N1 1_455 . 90.96(9) ?
O2 Cd1 N1 . . 92.53(10) n
N2 Cd1 N1 . . 69.07(11) n
O8 Cd1 O1 4_466 . 81.31(13) ?
O4 Cd1 O1 1_455 . 129.66(8) ?
O2 Cd1 O1 . . 53.58(8) n
N2 Cd1 O1 . . 125.82(10) n
N1 Cd1 O1 . . 77.76(11) n
O8 Cd1 O7 4_466 4_466 50.23(11) ?
O4 Cd1 O7 1_455 4_466 86.47(10) ?
O2 Cd1 O7 . 4_466 99.61(12) ?
N2 Cd1 O7 . 4_466 98.16(13) ?
N1 Cd1 O7 . 4_466 166.83(13) ?
O1 Cd1 O7 . 4_466 113.64(13) ?
N5 Cd2 N6 . . 71.14(10) n
N5 Cd2 O5 . . 89.68(9) n
N6 Cd2 O5 . . 145.10(9) n
N5 Cd2 O6 . . 120.03(9) n
N6 Cd2 O6 . . 160.30(9) n
O5 Cd2 O6 . . 54.47(8) n
N5 Cd2 O3 . . 135.91(9) n
N6 Cd2 O3 . . 80.09(9) n
O5 Cd2 O3 . . 130.33(9) n
O6 Cd2 O3 . . 81.17(8) n
N5 Cd2 O4 . . 158.20(9) n
N6 Cd2 O4 . . 95.11(9) n
O5 Cd2 O4 . . 92.97(8) n
O6 Cd2 O4 . . 78.35(8) n
O3 Cd2 O4 . . 53.20(8) n
N5 Cd2 O6 . 3_665 73.38(9) ?
N6 Cd2 O6 . 3_665 93.26(9) ?
O5 Cd2 O6 . 3_665 109.24(8) ?
O6 Cd2 O6 . 3_665 76.22(8) ?
O3 Cd2 O6 . 3_665 75.75(8) ?
O4 Cd2 O6 . 3_665 125.55(8) ?

loop_
_geom_bond_atom_site_label_1
_geom_bond_atom_site_label_2
_geom_bond_site_symmetry_2
_geom_bond_distance
_geom_bond_publ_flag
C1 O1 . 1.239(4) ?
C1 O2 . 1.253(4) ?
C1 C2 . 1.499(4) ?
C2 C3 . 1.369(4) ?
C2 C12 . 1.418(4) ?
C3 C4 . 1.406(4) ?
C3 H3 . 0.9300 ?
C4 C5 . 1.369(4) ?
C4 H4 . 0.9300 ?
C5 C7 . 1.428(4) ?
C5 C6 . 1.510(4) ?
C6 O3 . 1.241(4) ?
C6 O4 . 1.268(4) ?
C7 C8 . 1.416(5) ?
C7 C12 . 1.431(4) ?
C8 C9 . 1.361(5) ?
C8 H8 . 0.9300 ?
C9 C10 . 1.403(5) ?
C9 H9 . 0.9300 ?
C10 C11 . 1.361(5) ?
C10 H10 . 0.9300 ?
C11 C12 . 1.419(4) ?
C11 H11 . 0.9300 ?
C13 N1 . 1.331(5) ?
C13 C14 . 1.378(6) ?
C13 H13 . 0.9300 ?
C14 C15 . 1.357(7) ?
C14 H14 . 0.9300 ?
C15 C16 . 1.394(7) ?
C15 H15 . 0.9300 ?
C16 C17 . 1.421(5) ?
C16 C24 . 1.429(7) ?
C17 N1 . 1.336(5) ?
C17 C18 . 1.469(5) ?
C18 N2 . 1.356(5) ?
C18 C22 . 1.402(5) ?
C19 N2 . 1.332(5) ?
C19 C20 . 1.397(6) ?
C19 H19 . 0.9300 ?
C20 C21 . 1.360(7) ?
C20 H20 . 0.9300 ?
C21 C22 . 1.387(7) ?
C21 H21 . 0.9300 ?
C22 C23 . 1.475(7) ?
C23 N4 . 1.383(6) ?
C23 C24 . 1.383(8) ?
C24 N3 . 1.341(6) ?
C25 N3 . 1.287(9) ?
C25 C26 . 1.359(10) ?
C25 H25 . 0.9300 ?
C37 O5 . 1.248(4) ?
C37 O6 . 1.259(4) ?
C37 C27 . 1.506(4) ?
C37 Cd2 . 2.734(3) ?
C27 C28 . 1.370(4) ?
C27 C32 . 1.418(4) ?
C28 C29 . 1.407(4) ?
C28 H28 . 0.9300 ?
C29 C30 . 1.366(5) ?
C29 H29 . 0.9300 ?
C30 C31 . 1.437(4) ?
C30 C38 . 1.519(4) ?
C31 C36 . 1.418(5) ?
C31 C32 . 1.433(4) ?
C32 C33 . 1.422(4) ?
C33 C34 . 1.356(5) ?
C33 H33 . 0.9300 ?
C34 C35 . 1.409(5) ?
C34 H34 . 0.9300 ?
C35 C36 . 1.366(5) ?
C35 H35 . 0.9300 ?
C36 H36 . 0.9300 ?
C51 N5 . 1.319(4) ?
C51 C52 . 1.407(5) ?
C51 H51 . 0.9300 ?
C52 C39 . 1.352(6) ?
C52 H52 . 0.9300 ?
C39 C40 . 1.404(6) ?
C39 H39 . 0.9300 ?
C40 C41 . 1.393(5) ?
C40 C48 . 1.468(6) ?
C41 N5 . 1.356(4) ?
C41 C42 . 1.458(5) ?
C42 N6 . 1.349(4) ?
C42 C46 . 1.402(5) ?
C43 N6 . 1.326(4) ?
C43 C44 . 1.381(5) ?
C43 H43 . 0.9300 ?
C44 C45 . 1.355(6) ?
C44 H44 . 0.9300 ?
C45 C46 . 1.396(6) ?
C45 H45 . 0.9300 ?
C46 C47 . 1.446(6) ?
C47 N8 . 1.352(5) ?
C47 C48 . 1.379(6) ?
C48 N7 . 1.374(5) ?
C49 C50 . 1.352(9) ?
C49 N7 . 1.365(7) ?
C49 H49 . 0.9300 ?
C50 N8 . 1.300(7) ?
C50 H50 . 0.9300 ?
C26 N4 . 1.365(8) ?
C26 H26 . 0.9300 ?
C38 O7 . 1.200(5) ?
C38 O8 . 1.206(5) ?
Cd1 N1 . 2.412(3) y
Cd1 N2 . 2.362(3) y
Cd2 N5 . 2.336(3) y
Cd2 N6 . 2.337(3) y
Cd1 O1 . 2.479(3) y
Cd1 O2 . 2.358(2) y
Cd2 O3 . 2.431(2) y
Cd2 O4 . 2.490(2) y
Cd2 O5 . 2.388(2) y
Cd2 O6 . 2.396(2) y
Cd1 O8 4_466 2.228(3) y
Cd1 O4 1_455 2.280(2) y
Cd1 O7 4_466 2.599(3) y
Cd2 O6 3_665 2.518(2) y
